data_7002953
loop_
_publ_author_name
'Li, Hong-Yan'
'Wu, Jing'
'Zhou, Xin-Hui'
'Kang, Ling-Chen'
'Li, Dong-Ping'
'Sui, Yan'
'Zhou, Yong-Hui'
'Zheng, You-Xuan'
'Zuo, Jing-Lin'
'You, Xiao-Zeng'

_publ_section_title
;
 Synthesis, structural characterization and photoluminescence
 properties of rhenium(I) complexes based on bipyridine derivatives
 with carbazole moieties
;
_journal_issue 47
_journal_name_full 'Dalton Transactions'
_journal_page_first 10563
_journal_page_last 10569
_journal_paper_doi 10.1039/b912823a
_journal_year 2009
_chemical_formula_moiety 'C13 H6 Br2 Cl N2 O3 Re'
_chemical_formula_sum 'C13 H6 Br2 Cl N2 O3 Re'
_chemical_formula_weight 619.67
_chemical_name_systematic
;
?
;
_space_group_IT_number 2
_symmetry_cell_setting triclinic
_symmetry_space_group_name_Hall '-P 1'
_symmetry_space_group_name_H-M 'P -1'
_atom_sites_solution_hydrogens geom
_atom_sites_solution_primary direct
_atom_sites_solution_secondary difmap
_audit_creation_method SHELXL-97
_cell_angle_alpha 103.284(2)
_cell_angle_beta 104.631(2)
_cell_angle_gamma 97.333(2)
_cell_formula_units_Z 2
_cell_length_a 8.0009(11)
_cell_length_b 9.4772(13)
_cell_length_c 11.7020(15)
_cell_measurement_reflns_used 5101
_cell_measurement_temperature 291(2)
_cell_measurement_theta_max 28.27
_cell_measurement_theta_min 0.88
_cell_volume 819.17(19)
_computing_cell_refinement SMART
_computing_data_collection 'SMART (Bruker, 2000)'
_computing_data_reduction 'SAINT (Bruker, 2000)'
_computing_molecular_graphics SHELXTL
_computing_publication_material SHELXTL
_computing_structure_refinement SHELXTL
_computing_structure_solution 'SHELXTL (Bruker, 2000)'
_diffrn_ambient_temperature 291(2)
_diffrn_measured_fraction_theta_full 0.969
_diffrn_measured_fraction_theta_max 0.969
_diffrn_measurement_device_type 'Bruker Smart Apex CCD'
_diffrn_measurement_method 'phi and omega scans'
_diffrn_radiation_monochromator graphite
_diffrn_radiation_source 'fine-focus sealed tube'
_diffrn_radiation_type MoK\a
_diffrn_radiation_wavelength 0.71073
_diffrn_reflns_av_R_equivalents 0.0193
_diffrn_reflns_av_sigmaI/netI 0.0416
_diffrn_reflns_limit_h_max 9
_diffrn_reflns_limit_h_min -9
_diffrn_reflns_limit_k_max 11
_diffrn_reflns_limit_k_min -11
_diffrn_reflns_limit_l_max 14
_diffrn_reflns_limit_l_min -7
_diffrn_reflns_number 4408
_diffrn_reflns_theta_full 25.99
_diffrn_reflns_theta_max 25.99
_diffrn_reflns_theta_min 2.25
_exptl_absorpt_coefficient_mu 12.468
_exptl_absorpt_correction_T_max 0.1701
_exptl_absorpt_correction_T_min 0.1337
_exptl_absorpt_correction_type multi-scan
_exptl_absorpt_process_details 'SADABS; Bruker, 2000'
_exptl_crystal_colour orange
_exptl_crystal_density_diffrn 2.512
_exptl_crystal_density_meas 2.512
_exptl_crystal_density_method 'not measured'
_exptl_crystal_description block
_exptl_crystal_F_000 568
_exptl_crystal_size_max 0.27
_exptl_crystal_size_mid 0.23
_exptl_crystal_size_min 0.22
_refine_diff_density_max 1.753
_refine_diff_density_min -1.925
_refine_diff_density_rms 0.292
_refine_ls_extinction_method none
_refine_ls_goodness_of_fit_ref 1.168
_refine_ls_hydrogen_treatment constr
_refine_ls_matrix_type full
_refine_ls_number_parameters 199
_refine_ls_number_reflns 3123
_refine_ls_number_restraints 4
_refine_ls_restrained_S_all 1.168
_refine_ls_R_factor_all 0.0452
_refine_ls_R_factor_gt 0.0362
_refine_ls_shift/su_max 0.001
_refine_ls_shift/su_mean 0.000
_refine_ls_structure_factor_coef Fsqd
_refine_ls_weighting_details 'calc w=1/[\s^2^(Fo^2^)+(0.0297P)^2^+13.7381P] where P=(Fo^2^+2Fc^2^)/3'
_refine_ls_weighting_scheme calc
_refine_ls_wR_factor_gt 0.0894
_refine_ls_wR_factor_ref 0.1185
_reflns_number_gt 2740
_reflns_number_total 3123
_reflns_threshold_expression >2sigma(I)
_cod_data_source_file b912823a.txt
_cod_data_source_block ReL1
_cod_original_sg_symbol_H-M 'P -1 '
_cod_database_code 7002953

loop_
_symmetry_equiv_pos_as_xyz
'x, y, z'
'-x, -y, -z'

loop_
_atom_site_label
_atom_site_type_symbol
_atom_site_fract_x
_atom_site_fract_y
_atom_site_fract_z
_atom_site_U_iso_or_equiv
_atom_site_adp_type
_atom_site_occupancy
_atom_site_symmetry_multiplicity
_atom_site_calc_flag
_atom_site_refinement_flags
_atom_site_disorder_assembly
_atom_site_disorder_group
Re1 Re 0.31616(6) 0.69728(5) 0.80837(4) 0.03183(15) Uani 1 1 d U . .
Br1 Br 0.26627(19) 0.05372(14) 0.60153(13) 0.0527(3) Uani 1 1 d . . .
Br2 Br 0.86050(19) 1.19114(15) 0.82037(16) 0.0630(4) Uani 1 1 d . . .
Cl1 Cl 0.1603(4) 0.6991(3) 0.5967(3) 0.0393(6) Uani 1 1 d . . .
C1 C 0.4490(17) 0.6947(15) 0.9700(11) 0.045(3) Uani 1 1 d U . .
C2 C 0.1108(16) 0.5946(12) 0.8334(12) 0.041(3) Uani 1 1 d . . .
C3 C 0.2626(17) 0.8776(14) 0.8802(11) 0.046(3) Uani 1 1 d . . .
C4 C 0.3223(15) 0.3680(12) 0.6911(11) 0.039(3) Uani 1 1 d . . .
H4 H 0.2234 0.3487 0.7173 0.046 Uiso 1 1 calc R . .
C5 C 0.3808(16) 0.2513(13) 0.6286(11) 0.040(3) Uani 1 1 d . . .
C6 C 0.5251(17) 0.2790(13) 0.5906(11) 0.044(3) Uani 1 1 d . . .
H6 H 0.5647 0.2019 0.5471 0.053 Uiso 1 1 calc R . .
C7 C 0.6132(17) 0.4244(13) 0.6177(11) 0.041(3) Uani 1 1 d . . .
H7 H 0.7136 0.4452 0.5934 0.049 Uiso 1 1 calc R . .
C8 C 0.5532(15) 0.5330(13) 0.6783(9) 0.035(2) Uani 1 1 d . . .
C9 C 0.6311(13) 0.6921(12) 0.7066(10) 0.033(2) Uani 1 1 d . . .
C10 C 0.7789(14) 0.7406(14) 0.6750(11) 0.039(3) Uani 1 1 d . . .
H10 H 0.8289 0.6722 0.6309 0.047 Uiso 1 1 calc R . .
C11 C 0.8524(16) 0.8867(13) 0.7073(12) 0.044(3) Uani 1 1 d U . .
H11 H 0.9534 0.9192 0.6876 0.053 Uiso 1 1 calc R . .
C12 C 0.7707(16) 0.9868(13) 0.7716(11) 0.041(3) Uani 1 1 d U . .
C13 C 0.6212(14) 0.9323(12) 0.7987(9) 0.035(2) Uani 1 1 d . . .
H13 H 0.5677 0.9991 0.8413 0.042 Uiso 1 1 calc R . .
N1 N 0.4040(12) 0.5070(10) 0.7144(8) 0.034(2) Uani 1 1 d . . .
N2 N 0.5499(11) 0.7891(9) 0.7667(8) 0.0311(19) Uani 1 1 d . . .
O1 O 0.5272(17) 0.6900(14) 1.0642(9) 0.082(4) Uani 1 1 d U . .
O2 O -0.0077(13) 0.5313(12) 0.8492(11) 0.067(3) Uani 1 1 d . . .
O3 O 0.2229(14) 0.9886(10) 0.9245(9) 0.061(3) Uani 1 1 d . . .

loop_
_atom_site_aniso_label
_atom_site_aniso_U_11
_atom_site_aniso_U_22
_atom_site_aniso_U_33
_atom_site_aniso_U_23
_atom_site_aniso_U_13
_atom_site_aniso_U_12
Re1 0.0355(2) 0.0264(2) 0.0374(2) 0.00814(17) 0.01767(18) 0.00630(17)
Br1 0.0691(9) 0.0283(6) 0.0632(8) 0.0101(6) 0.0270(7) 0.0074(6)
Br2 0.0567(8) 0.0381(7) 0.0926(11) 0.0203(7) 0.0238(8) -0.0041(6)
Cl1 0.0390(14) 0.0416(16) 0.0388(14) 0.0076(12) 0.0162(12) 0.0099(12)
C1 0.045(7) 0.050(8) 0.044(6) 0.009(6) 0.022(5) 0.015(6)
C2 0.049(7) 0.023(6) 0.068(8) 0.022(6) 0.035(6) 0.012(5)
C3 0.054(8) 0.039(7) 0.042(7) 0.006(6) 0.013(6) 0.006(6)
C4 0.042(6) 0.026(6) 0.051(7) 0.016(5) 0.016(5) 0.004(5)
C5 0.044(6) 0.030(6) 0.049(7) 0.011(5) 0.019(5) 0.010(5)
C6 0.055(8) 0.033(6) 0.048(7) 0.006(5) 0.023(6) 0.018(6)
C7 0.054(7) 0.031(6) 0.042(6) 0.014(5) 0.016(6) 0.010(5)
C8 0.037(6) 0.041(7) 0.027(5) 0.008(5) 0.009(5) 0.008(5)
C9 0.029(5) 0.035(6) 0.032(5) 0.005(5) 0.007(4) 0.011(5)
C10 0.030(6) 0.045(7) 0.052(7) 0.021(6) 0.018(5) 0.015(5)
C11 0.039(6) 0.039(7) 0.063(8) 0.027(6) 0.020(6) 0.003(5)
C12 0.042(6) 0.035(6) 0.042(6) 0.020(5) 0.002(5) -0.003(5)
C13 0.035(6) 0.035(6) 0.027(5) -0.001(4) 0.002(4) 0.011(5)
N1 0.036(5) 0.034(5) 0.034(5) 0.009(4) 0.014(4) 0.007(4)
N2 0.030(4) 0.025(5) 0.040(5) 0.008(4) 0.014(4) 0.004(4)
O1 0.100(9) 0.095(9) 0.046(5) 0.028(6) 0.003(5) 0.023(7)
O2 0.062(6) 0.057(6) 0.094(8) 0.030(6) 0.041(6) 0.002(5)
O3 0.080(7) 0.042(6) 0.058(6) 0.004(5) 0.019(5) 0.022(5)

loop_
_atom_type_symbol
_atom_type_description
_atom_type_scat_dispersion_real
_atom_type_scat_dispersion_imag
_atom_type_scat_source
C C 0.0033 0.0016 'International Tables Vol C Tables 4.2.6.8 and 6.1.1.4'
H H 0.0000 0.0000 'International Tables Vol C Tables 4.2.6.8 and 6.1.1.4'
N N 0.0061 0.0033 'International Tables Vol C Tables 4.2.6.8 and 6.1.1.4'
O O 0.0106 0.0060 'International Tables Vol C Tables 4.2.6.8 and 6.1.1.4'
Cl Cl 0.1484 0.1585 'International Tables Vol C Tables 4.2.6.8 and 6.1.1.4'
Br Br -0.2901 2.4595 'International Tables Vol C Tables 4.2.6.8 and 6.1.1.4'
Re Re -1.0185 7.2310 'International Tables Vol C Tables 4.2.6.8 and 6.1.1.4'

loop_
_geom_angle_atom_site_label_1
_geom_angle_atom_site_label_2
_geom_angle_atom_site_label_3
_geom_angle
_geom_angle_site_symmetry_1
_geom_angle_site_symmetry_3
_geom_angle_publ_flag
C3 Re1 C2 89.3(5) . . ?
C3 Re1 C1 88.4(5) . . ?
C2 Re1 C1 88.6(5) . . ?
C3 Re1 N2 97.2(5) . . ?
C2 Re1 N2 173.4(4) . . ?
C1 Re1 N2 92.9(4) . . ?
C3 Re1 N1 171.5(5) . . ?
C2 Re1 N1 98.9(4) . . ?
C1 Re1 N1 94.2(4) . . ?
N2 Re1 N1 74.6(3) . . ?
C3 Re1 Cl1 93.5(4) . . ?
C2 Re1 Cl1 94.1(4) . . ?
C1 Re1 Cl1 176.8(4) . . ?
N2 Re1 Cl1 84.3(2) . . ?
N1 Re1 Cl1 83.6(2) . . ?
O1 C1 Re1 178.5(12) . . ?
O2 C2 Re1 178.1(11) . . ?
O3 C3 Re1 177.7(12) . . ?
N1 C4 C5 121.5(11) . . ?
N1 C4 H4 119.2 . . ?
C5 C4 H4 119.2 . . ?
C6 C5 C4 119.4(11) . . ?
C6 C5 Br1 120.0(9) . . ?
C4 C5 Br1 120.5(9) . . ?
C5 C6 C7 119.1(11) . . ?
C5 C6 H6 120.4 . . ?
C7 C6 H6 120.4 . . ?
C8 C7 C6 119.5(12) . . ?
C8 C7 H7 120.2 . . ?
C6 C7 H7 120.2 . . ?
C7 C8 N1 122.1(11) . . ?
C7 C8 C9 124.1(11) . . ?
N1 C8 C9 113.7(10) . . ?
N2 C9 C10 121.2(10) . . ?
N2 C9 C8 116.4(9) . . ?
C10 C9 C8 122.4(10) . . ?
C11 C10 C9 121.1(11) . . ?
C11 C10 H10 119.4 . . ?
C9 C10 H10 119.4 . . ?
C10 C11 C12 117.7(11) . . ?
C10 C11 H11 121.2 . . ?
C12 C11 H11 121.2 . . ?
C13 C12 C11 118.7(10) . . ?
C13 C12 Br2 119.9(10) . . ?
C11 C12 Br2 121.3(9) . . ?
N2 C13 C12 123.2(10) . . ?
N2 C13 H13 118.4 . . ?
C12 C13 H13 118.4 . . ?
C4 N1 C8 118.3(10) . . ?
C4 N1 Re1 123.7(8) . . ?
C8 N1 Re1 118.0(7) . . ?
C13 N2 C9 118.0(9) . . ?
C13 N2 Re1 124.7(7) . . ?
C9 N2 Re1 117.3(7) . . ?

loop_
_geom_bond_atom_site_label_1
_geom_bond_atom_site_label_2
_geom_bond_distance
_geom_bond_site_symmetry_2
_geom_bond_publ_flag
Re1 C3 1.876(13) . ?
Re1 C2 1.924(11) . ?
Re1 C1 1.929(13) . ?
Re1 N2 2.175(8) . ?
Re1 N1 2.181(9) . ?
Re1 Cl1 2.481(3) . ?
Br1 C5 1.894(12) . ?
Br2 C12 1.877(12) . ?
C1 O1 1.135(15) . ?
C2 O2 1.134(14) . ?
C3 O3 1.181(15) . ?
C4 N1 1.328(14) . ?
C4 C5 1.382(16) . ?
C4 H4 0.9300 . ?
C5 C6 1.355(17) . ?
C6 C7 1.391(17) . ?
C6 H6 0.9300 . ?
C7 C8 1.325(16) . ?
C7 H7 0.9300 . ?
C8 N1 1.375(14) . ?
C8 C9 1.483(16) . ?
C9 N2 1.359(13) . ?
C9 C10 1.381(15) . ?
C10 C11 1.358(17) . ?
C10 H10 0.9300 . ?
C11 C12 1.404(18) . ?
C11 H11 0.9300 . ?
C12 C13 1.381(16) . ?
C13 N2 1.331(14) . ?
C13 H13 0.9300 . ?
